data_4108862
loop_
_publ_author_name
'Hongjun Fan'
'Debashis Adhikari'
'Anas A. Saleh'
'Rodney L. Clark'
'Francisco J. Zuno-Cruz'
'Gloria Sanchez Cabrera'
'John C. Huffman'
'Maren Pink'
'Daniel J. Mindiola'
'Mu-Hyun Baik'

_publ_section_title
;
 Understanding and Predicting Distorted T- versus Y-Geometries for Neutral
 Chromous Complexes Supported by a Sterically Encumbering \b-Diketiminate
 Ligand
;
_journal_name_full 'Journal of the American Chemical Society'
_journal_page_first 17351
_journal_page_last 17361
_journal_paper_doi 10.1021/ja803798b
_journal_volume 130
_journal_year 2008
_chemical_formula_moiety 'C37 H59 Cr N3'
_chemical_formula_sum 'C37 H59 Cr N3'
_chemical_formula_weight 597.87
_chemical_name_systematic
; 
 ? 
;
_space_group_IT_number 14
_symmetry_cell_setting monoclinic
_symmetry_space_group_name_Hall '-P 2yn'
_symmetry_space_group_name_H-M 'P 1 21/n 1'
_atom_sites_solution_hydrogens geom
_atom_sites_solution_primary direct
_atom_sites_solution_secondary difmap
_audit_creation_method SHELXL-97
_cell_angle_alpha 90.00
_cell_angle_beta 95.8084(12)
_cell_angle_gamma 90.00
_cell_formula_units_Z 4
_cell_length_a 9.7282(7)
_cell_length_b 17.3211(11)
_cell_length_c 21.3090(14)
_cell_measurement_reflns_used 8641
_cell_measurement_temperature 150(2)
_cell_measurement_theta_max 27.2
_cell_measurement_theta_min 2.3
_cell_volume 3572.2(4)
_computing_cell_refinement 'APEX II v.2.2 (Bruker, 2007)'
_computing_data_collection 'APEX II v.2.2 (Bruker, 2007)'
_computing_data_reduction 'APEX II v.2.2 (Bruker, 2007)'
_computing_molecular_graphics 'SHELXTL (Bruker, 2003)'
_computing_publication_material 'SHELXTL (Bruker, 2003)'
_computing_structure_refinement 'SHELXL-97 (Sheldrick, 1997)'
_computing_structure_solution 'SIR-2004 (Burla et al., 2005)'
_diffrn_ambient_temperature 150(2)
_diffrn_detector 'CCD area detector'
_diffrn_detector_type 'Bruker SMART APEXII'
_diffrn_measured_fraction_theta_full 1.000
_diffrn_measured_fraction_theta_max 1.000
_diffrn_measurement_details '0.30 degree frames measured for 10 second each'
_diffrn_measurement_device 'APEX Kappa Duo'
_diffrn_measurement_device_type Kappa
_diffrn_measurement_method 'omega and phi scans'
_diffrn_radiation_monochromator graphite
_diffrn_radiation_source 'fine-focus sealed tube'
_diffrn_radiation_type MoK\a
_diffrn_radiation_wavelength 0.71073
_diffrn_reflns_av_R_equivalents 0.0359
_diffrn_reflns_av_sigmaI/netI 0.0322
_diffrn_reflns_limit_h_max 12
_diffrn_reflns_limit_h_min -12
_diffrn_reflns_limit_k_max 12
_diffrn_reflns_limit_k_min -22
_diffrn_reflns_limit_l_max 27
_diffrn_reflns_limit_l_min -27
_diffrn_reflns_number 33359
_diffrn_reflns_theta_full 27.52
_diffrn_reflns_theta_max 27.52
_diffrn_reflns_theta_min 1.52
_exptl_absorpt_coefficient_mu 0.347
_exptl_absorpt_correction_T_max 0.9401
_exptl_absorpt_correction_T_min 0.9275
_exptl_absorpt_correction_type multi-scan
_exptl_absorpt_process_details 'SADABS, R. Blessing; 1995'
_exptl_crystal_colour 'dichroic brown-blue'
_exptl_crystal_density_diffrn 1.112
_exptl_crystal_description block
_exptl_crystal_F_000 1304
_exptl_crystal_size_max 0.22
_exptl_crystal_size_mid 0.20
_exptl_crystal_size_min 0.18
_refine_diff_density_max 0.471
_refine_diff_density_min -0.919
_refine_diff_density_rms 0.070
_refine_ls_extinction_method none
_refine_ls_goodness_of_fit_ref 1.067
_refine_ls_hydrogen_treatment riding
_refine_ls_matrix_type full
_refine_ls_number_parameters 386
_refine_ls_number_reflns 8229
_refine_ls_number_restraints 0
_refine_ls_restrained_S_all 1.067
_refine_ls_R_factor_all 0.0681
_refine_ls_R_factor_gt 0.0511
_refine_ls_shift/su_max 0.001
_refine_ls_shift/su_mean 0.000
_refine_ls_structure_factor_coef Fsqd
_refine_ls_weighting_details 'calc w=1/[\s^2^(Fo^2^)+(0.0921P)^2^+2.0098P] where P=(Fo^2^+2Fc^2^)/3'
_refine_ls_weighting_scheme calc
_refine_ls_wR_factor_gt 0.1514
_refine_ls_wR_factor_ref 0.1649
_reflns_number_gt 6396
_reflns_number_total 8229
_reflns_threshold_expression >2sigma(I)
_cod_data_source_file ja803798b_si_007.cif
_cod_data_source_block 07055
_cod_depositor_comments
;
The following automatic conversions were performed:

'_exptl_absorpt_correction_type' value 'multi-scans' was replaced
with the value 'multi-scan' as specified in the replacement file
'src/cod-tools/trunk/data/replacement-values/replacement_values.lst'.

Automatic conversion script
Id: cif_fix_values 5376 2017-05-30 11:51:03Z andrius 
;
_cod_database_code 4108862

loop_
_symmetry_equiv_pos_as_xyz
'x, y, z'
'-x+1/2, y+1/2, -z+1/2'
'-x, -y, -z'
'x-1/2, -y-1/2, z-1/2'

loop_
_atom_site_label
_atom_site_type_symbol
_atom_site_fract_x
_atom_site_fract_y
_atom_site_fract_z
_atom_site_U_iso_or_equiv
_atom_site_adp_type
_atom_site_occupancy
_atom_site_symmetry_multiplicity
_atom_site_calc_flag
_atom_site_refinement_flags
Cr1 Cr 0.08100(4) 0.250706(19) 0.359643(16) 0.02425(12) Uani 1 1 d .
N1 N 0.21739(17) 0.26389(9) 0.43662(8) 0.0174(3) Uani 1 1 d .
N2 N 0.07610(17) 0.36618(10) 0.34530(8) 0.0194(3) Uani 1 1 d .
N3 N -0.01045(19) 0.16648(11) 0.31579(9) 0.0280(4) Uani 1 1 d .
C1 C 0.2197(2) 0.18847(11) 0.46485(9) 0.0182(4) Uani 1 1 d .
C2 C 0.1208(2) 0.17041(11) 0.50672(9) 0.0200(4) Uani 1 1 d .
C3 C 0.1081(2) 0.09323(12) 0.52499(10) 0.0249(4) Uani 1 1 d .
H3A H 0.0416 0.0798 0.5528 0.030 Uiso 1 1 calc R
C4 C 0.1908(2) 0.03613(12) 0.50322(11) 0.0275(5) Uani 1 1 d .
H4A H 0.1792 -0.0161 0.5153 0.033 Uiso 1 1 calc R
C5 C 0.2901(2) 0.05503(12) 0.46388(11) 0.0263(5) Uani 1 1 d .
H5A H 0.3481 0.0157 0.4501 0.032 Uiso 1 1 calc R
C6 C 0.3070(2) 0.13131(12) 0.44399(10) 0.0217(4) Uani 1 1 d .
C7 C 0.0296(2) 0.23220(12) 0.53241(10) 0.0235(4) Uani 1 1 d .
H7A H 0.0655 0.2837 0.5205 0.028 Uiso 1 1 calc R
C8 C -0.1195(3) 0.22549(18) 0.50280(15) 0.0475(7) Uani 1 1 d .
H8A H -0.1757 0.2656 0.5202 0.071 Uiso 1 1 calc R
H8B H -0.1561 0.1745 0.5122 0.071 Uiso 1 1 calc R
H8C H -0.1224 0.2320 0.4570 0.071 Uiso 1 1 calc R
C9 C 0.0358(3) 0.22939(15) 0.60445(12) 0.0380(6) Uani 1 1 d .
H9A H 0.1322 0.2330 0.6226 0.057 Uiso 1 1 calc R
H9B H -0.0041 0.1807 0.6174 0.057 Uiso 1 1 calc R
H9C H -0.0168 0.2727 0.6194 0.057 Uiso 1 1 calc R
C10 C 0.4196(2) 0.15075(13) 0.40207(11) 0.0276(5) Uani 1 1 d .
H10A H 0.4249 0.2082 0.3988 0.033 Uiso 1 1 calc R
C11 C 0.3873(3) 0.11844(15) 0.33524(12) 0.0385(6) Uani 1 1 d .
H11A H 0.2932 0.1330 0.3188 0.058 Uiso 1 1 calc R
H11B H 0.3952 0.0620 0.3364 0.058 Uiso 1 1 calc R
H11C H 0.4530 0.1396 0.3078 0.058 Uiso 1 1 calc R
C12 C 0.5620(3) 0.12125(18) 0.42999(14) 0.0448(7) Uani 1 1 d .
H12A H 0.5817 0.1405 0.4732 0.067 Uiso 1 1 calc R
H12B H 0.6331 0.1398 0.4042 0.067 Uiso 1 1 calc R
H12C H 0.5619 0.0647 0.4303 0.067 Uiso 1 1 calc R
C13 C 0.2725(2) 0.32912(11) 0.46138(9) 0.0181(4) Uani 1 1 d .
C14 C 0.2363(2) 0.40105(11) 0.43320(9) 0.0212(4) Uani 1 1 d .
H14A H 0.2818 0.4439 0.4539 0.025 Uiso 1 1 calc R
C15 C 0.1453(2) 0.42082(11) 0.38031(9) 0.0196(4) Uani 1 1 d .
C16 C 0.3832(2) 0.33469(11) 0.51944(9) 0.0208(4) Uani 1 1 d .
C17 C 0.3362(2) 0.39240(14) 0.56782(10) 0.0303(5) Uani 1 1 d .
H17A H 0.3240 0.4435 0.5483 0.045 Uiso 1 1 calc R
H17B H 0.4063 0.3954 0.6042 0.045 Uiso 1 1 calc R
H17C H 0.2484 0.3751 0.5818 0.045 Uiso 1 1 calc R
C18 C 0.4194(3) 0.25917(13) 0.55521(11) 0.0319(5) Uani 1 1 d .
H18A H 0.4907 0.2693 0.5901 0.048 Uiso 1 1 calc R
H18B H 0.4540 0.2214 0.5264 0.048 Uiso 1 1 calc R
H18C H 0.3365 0.2387 0.5719 0.048 Uiso 1 1 calc R
C19 C 0.5175(2) 0.36387(15) 0.49471(11) 0.0327(5) Uani 1 1 d .
H19A H 0.5016 0.4150 0.4757 0.049 Uiso 1 1 calc R
H19B H 0.5457 0.3279 0.4629 0.049 Uiso 1 1 calc R
H19C H 0.5906 0.3672 0.5298 0.049 Uiso 1 1 calc R
C20 C 0.1317(2) 0.50970(12) 0.36926(10) 0.0252(4) Uani 1 1 d .
C21 C 0.0223(3) 0.53719(14) 0.31709(12) 0.0436(7) Uani 1 1 d .
H21A H -0.0687 0.5181 0.3257 0.065 Uiso 1 1 calc R
H21B H 0.0447 0.5173 0.2763 0.065 Uiso 1 1 calc R
H21C H 0.0211 0.5938 0.3160 0.065 Uiso 1 1 calc R
C22 C 0.2718(3) 0.54208(14) 0.35393(13) 0.0405(6) Uani 1 1 d .
H22A H 0.3438 0.5271 0.3872 0.061 Uiso 1 1 calc R
H22B H 0.2666 0.5985 0.3514 0.061 Uiso 1 1 calc R
H22C H 0.2943 0.5212 0.3135 0.061 Uiso 1 1 calc R
C23 C 0.0918(3) 0.54729(14) 0.43057(11) 0.0353(6) Uani 1 1 d .
H23A H 0.0038 0.5258 0.4411 0.053 Uiso 1 1 calc R
H23B H 0.0824 0.6032 0.4245 0.053 Uiso 1 1 calc R
H23C H 0.1639 0.5367 0.4650 0.053 Uiso 1 1 calc R
C24 C 0.0072(2) 0.37839(11) 0.28304(9) 0.0197(4) Uani 1 1 d .
C25 C -0.1381(2) 0.38020(12) 0.27344(10) 0.0241(4) Uani 1 1 d .
C26 C -0.2001(2) 0.39048(13) 0.21202(11) 0.0301(5) Uani 1 1 d .
H26A H -0.2979 0.3931 0.2049 0.036 Uiso 1 1 calc R
C27 C -0.1232(3) 0.39694(14) 0.16154(10) 0.0311(5) Uani 1 1 d .
H27A H -0.1677 0.4052 0.1203 0.037 Uiso 1 1 calc R
C28 C 0.0190(2) 0.39133(13) 0.17115(10) 0.0285(5) Uani 1 1 d .
H28A H 0.0715 0.3941 0.1360 0.034 Uiso 1 1 calc R
C29 C 0.0873(2) 0.38170(11) 0.23142(10) 0.0221(4) Uani 1 1 d .
C30 C -0.2286(2) 0.37081(15) 0.32746(12) 0.0346(5) Uani 1 1 d .
H30A H -0.1676 0.3711 0.3682 0.042 Uiso 1 1 calc R
C31 C -0.3055(3) 0.29311(17) 0.32140(17) 0.0542(8) Uani 1 1 d .
H31A H -0.2384 0.2510 0.3211 0.081 Uiso 1 1 calc R
H31B H -0.3669 0.2923 0.2820 0.081 Uiso 1 1 calc R
H31C H -0.3602 0.2866 0.3572 0.081 Uiso 1 1 calc R
C32 C -0.3350(3) 0.43691(17) 0.32906(15) 0.0488(7) Uani 1 1 d .
H32A H -0.2869 0.4867 0.3305 0.073 Uiso 1 1 calc R
H32B H -0.3848 0.4314 0.3666 0.073 Uiso 1 1 calc R
H32C H -0.4008 0.4345 0.2911 0.073 Uiso 1 1 calc R
C33 C 0.2446(2) 0.37247(13) 0.23961(10) 0.0280(5) Uani 1 1 d .
H33A H 0.2776 0.3868 0.2841 0.034 Uiso 1 1 calc R
C34 C 0.3194(3) 0.42432(15) 0.19597(13) 0.0373(6) Uani 1 1 d .
H34A H 0.4195 0.4194 0.2065 0.056 Uiso 1 1 calc R
H34B H 0.2918 0.4781 0.2014 0.056 Uiso 1 1 calc R
H34C H 0.2950 0.4086 0.1521 0.056 Uiso 1 1 calc R
C35 C 0.2835(3) 0.28779(16) 0.23002(14) 0.0436(6) Uani 1 1 d .
H35A H 0.3839 0.2818 0.2379 0.065 Uiso 1 1 calc R
H35B H 0.2530 0.2723 0.1866 0.065 Uiso 1 1 calc R
H35C H 0.2383 0.2552 0.2594 0.065 Uiso 1 1 calc R
C36 C -0.0184(4) 0.1507(2) 0.24894(14) 0.0568(9) Uani 1 1 d .
H36A H -0.1154 0.1503 0.2313 0.085 Uiso 1 1 calc R
H36B H 0.0232 0.1003 0.2421 0.085 Uiso 1 1 calc R
H36C H 0.0316 0.1908 0.2281 0.085 Uiso 1 1 calc R
C37 C -0.0898(3) 0.10674(16) 0.34557(14) 0.0451(7) Uani 1 1 d .
H37A H -0.1851 0.1063 0.3257 0.068 Uiso 1 1 calc R
H37B H -0.0895 0.1180 0.3907 0.068 Uiso 1 1 calc R
H37C H -0.0475 0.0561 0.3401 0.068 Uiso 1 1 calc R

loop_
_atom_site_aniso_label
_atom_site_aniso_U_11
_atom_site_aniso_U_22
_atom_site_aniso_U_33
_atom_site_aniso_U_23
_atom_site_aniso_U_13
_atom_site_aniso_U_12
Cr1 0.0273(2) 0.01926(19) 0.02523(19) -0.00202(13) -0.00227(14) -0.00171(13)
N1 0.0198(8) 0.0123(7) 0.0193(8) 0.0012(6) -0.0025(6) -0.0012(6)
N2 0.0236(8) 0.0166(8) 0.0171(8) -0.0008(6) -0.0027(6) 0.0005(6)
N3 0.0267(9) 0.0260(10) 0.0304(10) -0.0092(8) -0.0013(8) -0.0029(7)
C1 0.0184(9) 0.0147(9) 0.0201(9) 0.0002(7) -0.0055(7) -0.0014(7)
C2 0.0182(9) 0.0168(9) 0.0235(9) 0.0013(7) -0.0045(7) -0.0013(7)
C3 0.0234(10) 0.0204(10) 0.0299(11) 0.0048(8) -0.0026(8) -0.0057(8)
C4 0.0297(11) 0.0137(9) 0.0370(12) 0.0042(8) -0.0063(9) -0.0039(8)
C5 0.0269(11) 0.0148(10) 0.0358(12) -0.0021(8) -0.0029(9) 0.0019(8)
C6 0.0201(9) 0.0170(9) 0.0269(10) -0.0014(8) -0.0028(8) 0.0004(7)
C7 0.0232(10) 0.0205(10) 0.0268(10) 0.0023(8) 0.0033(8) 0.0003(8)
C8 0.0250(12) 0.0503(16) 0.0651(19) -0.0165(14) -0.0058(12) 0.0117(12)
C9 0.0486(15) 0.0351(13) 0.0324(12) 0.0049(10) 0.0136(11) 0.0089(11)
C10 0.0265(11) 0.0190(10) 0.0382(12) -0.0038(9) 0.0084(9) 0.0010(8)
C11 0.0461(15) 0.0345(13) 0.0361(13) -0.0015(10) 0.0105(11) 0.0067(11)
C12 0.0255(12) 0.0513(17) 0.0580(17) -0.0037(13) 0.0065(11) 0.0027(11)
C13 0.0190(9) 0.0170(9) 0.0181(9) -0.0003(7) 0.0008(7) -0.0018(7)
C14 0.0269(10) 0.0147(9) 0.0208(9) -0.0013(7) -0.0035(8) -0.0041(8)
C15 0.0250(10) 0.0141(9) 0.0195(9) 0.0002(7) 0.0017(8) -0.0010(7)
C16 0.0221(10) 0.0181(10) 0.0206(9) 0.0010(7) -0.0059(7) -0.0018(8)
C17 0.0354(12) 0.0331(12) 0.0207(10) -0.0047(9) -0.0052(9) 0.0027(10)
C18 0.0373(13) 0.0246(11) 0.0298(11) 0.0045(9) -0.0158(10) -0.0027(9)
C19 0.0238(11) 0.0396(13) 0.0334(12) 0.0012(10) -0.0032(9) -0.0063(10)
C20 0.0377(12) 0.0151(10) 0.0217(10) 0.0012(8) -0.0018(9) -0.0011(8)
C21 0.0722(19) 0.0172(11) 0.0364(13) 0.0015(10) -0.0195(13) 0.0065(11)
C22 0.0560(17) 0.0223(12) 0.0450(14) 0.0016(10) 0.0135(12) -0.0107(11)
C23 0.0553(16) 0.0223(11) 0.0285(11) 0.0001(9) 0.0047(11) 0.0111(10)
C24 0.0242(10) 0.0158(9) 0.0182(9) -0.0010(7) -0.0027(7) 0.0015(7)
C25 0.0233(10) 0.0231(10) 0.0251(10) -0.0024(8) -0.0011(8) 0.0010(8)
C26 0.0243(11) 0.0311(12) 0.0328(12) -0.0014(9) -0.0073(9) 0.0027(9)
C27 0.0382(13) 0.0314(12) 0.0212(10) -0.0022(9) -0.0093(9) 0.0025(10)
C28 0.0380(13) 0.0277(11) 0.0195(10) -0.0030(8) 0.0017(9) 0.0007(9)
C29 0.0250(10) 0.0183(10) 0.0225(10) -0.0022(8) 0.0003(8) 0.0015(8)
C30 0.0254(11) 0.0452(15) 0.0334(12) 0.0028(10) 0.0040(9) 0.0039(10)
C31 0.0385(15) 0.0428(16) 0.085(2) 0.0098(15) 0.0246(15) 0.0035(12)
C32 0.0473(16) 0.0442(16) 0.0587(18) -0.0055(13) 0.0234(14) 0.0081(13)
C33 0.0239(11) 0.0332(12) 0.0273(11) 0.0001(9) 0.0042(8) 0.0010(9)
C34 0.0328(13) 0.0347(13) 0.0459(14) 0.0042(11) 0.0115(11) 0.0001(10)
C35 0.0353(14) 0.0366(14) 0.0606(17) 0.0123(13) 0.0141(12) 0.0121(11)
C36 0.062(2) 0.068(2) 0.0409(15) -0.0219(14) 0.0101(14) -0.0298(17)
C37 0.0487(16) 0.0325(14) 0.0551(17) -0.0094(12) 0.0107(13) -0.0098(12)

loop_
_atom_type_symbol
_atom_type_description
_atom_type_scat_dispersion_real
_atom_type_scat_dispersion_imag
_atom_type_scat_source
C C 0.0033 0.0016 'International Tables Vol C Tables 4.2.6.8 and 6.1.1.4'
H H 0.0000 0.0000 'International Tables Vol C Tables 4.2.6.8 and 6.1.1.4'
N N 0.0061 0.0033 'International Tables Vol C Tables 4.2.6.8 and 6.1.1.4'
Cr Cr 0.3209 0.6236 'International Tables Vol C Tables 4.2.6.8 and 6.1.1.4'

loop_
_geom_angle_atom_site_label_1
_geom_angle_atom_site_label_2
_geom_angle_atom_site_label_3
_geom_angle
N3 Cr1 N1 136.27(8)
N3 Cr1 N2 132.90(8)
N1 Cr1 N2 90.82(6)
C13 N1 C1 127.93(16)
C13 N1 Cr1 128.47(13)
C1 N1 Cr1 102.63(11)
C15 N2 C24 124.65(17)
C15 N2 Cr1 127.58(13)
C24 N2 Cr1 106.62(12)
C36 N3 C37 108.3(2)
C36 N3 Cr1 127.20(17)
C37 N3 Cr1 124.49(16)
C6 C1 C2 121.06(18)
C6 C1 N1 119.50(18)
C2 C1 N1 118.87(17)
C3 C2 C1 118.12(19)
C3 C2 C7 119.93(19)
C1 C2 C7 121.95(17)
C4 C3 C2 121.2(2)
C4 C3 H3A 119.4
C2 C3 H3A 119.4
C5 C4 C3 120.00(19)
C5 C4 H4A 120.0
C3 C4 H4A 120.0
C4 C5 C6 121.1(2)
C4 C5 H5A 119.4
C6 C5 H5A 119.4
C5 C6 C1 118.40(19)
C5 C6 C10 119.97(19)
C1 C6 C10 121.61(18)
C2 C7 C8 111.12(18)
C2 C7 C9 111.85(18)
C8 C7 C9 110.6(2)
C2 C7 H7A 107.7
C8 C7 H7A 107.7
C9 C7 H7A 107.7
C7 C8 H8A 109.5
C7 C8 H8B 109.5
H8A C8 H8B 109.5
C7 C8 H8C 109.5
H8A C8 H8C 109.5
H8B C8 H8C 109.5
C7 C9 H9A 109.5
C7 C9 H9B 109.5
H9A C9 H9B 109.5
C7 C9 H9C 109.5
H9A C9 H9C 109.5
H9B C9 H9C 109.5
C6 C10 C11 111.92(19)
C6 C10 C12 111.9(2)
C11 C10 C12 109.2(2)
C6 C10 H10A 107.9
C11 C10 H10A 107.9
C12 C10 H10A 107.9
C10 C11 H11A 109.5
C10 C11 H11B 109.5
H11A C11 H11B 109.5
C10 C11 H11C 109.5
H11A C11 H11C 109.5
H11B C11 H11C 109.5
C10 C12 H12A 109.5
C10 C12 H12B 109.5
H12A C12 H12B 109.5
C10 C12 H12C 109.5
H12A C12 H12C 109.5
H12B C12 H12C 109.5
N1 C13 C14 120.34(17)
N1 C13 C16 125.68(17)
C14 C13 C16 113.93(16)
C15 C14 C13 131.83(18)
C15 C14 H14A 114.1
C13 C14 H14A 114.1
N2 C15 C14 120.95(18)
N2 C15 C20 125.53(18)
C14 C15 C20 113.50(17)
C18 C16 C17 106.83(18)
C18 C16 C19 106.79(18)
C17 C16 C19 109.61(18)
C18 C16 C13 116.48(16)
C17 C16 C13 110.11(16)
C19 C16 C13 106.86(16)
C16 C17 H17A 109.5
C16 C17 H17B 109.5
H17A C17 H17B 109.5
C16 C17 H17C 109.5
H17A C17 H17C 109.5
H17B C17 H17C 109.5
C16 C18 H18A 109.5
C16 C18 H18B 109.5
H18A C18 H18B 109.5
C16 C18 H18C 109.5
H18A C18 H18C 109.5
H18B C18 H18C 109.5
C16 C19 H19A 109.5
C16 C19 H19B 109.5
H19A C19 H19B 109.5
C16 C19 H19C 109.5
H19A C19 H19C 109.5
H19B C19 H19C 109.5
C21 C20 C22 107.3(2)
C21 C20 C23 105.5(2)
C22 C20 C23 109.26(19)
C21 C20 C15 117.21(18)
C22 C20 C15 109.15(19)
C23 C20 C15 108.24(17)
C20 C21 H21A 109.5
C20 C21 H21B 109.5
H21A C21 H21B 109.5
C20 C21 H21C 109.5
H21A C21 H21C 109.5
H21B C21 H21C 109.5
C20 C22 H22A 109.5
C20 C22 H22B 109.5
H22A C22 H22B 109.5
C20 C22 H22C 109.5
H22A C22 H22C 109.5
H22B C22 H22C 109.5
C20 C23 H23A 109.5
C20 C23 H23B 109.5
H23A C23 H23B 109.5
C20 C23 H23C 109.5
H23A C23 H23C 109.5
H23B C23 H23C 109.5
C25 C24 C29 120.73(18)
C25 C24 N2 120.24(18)
C29 C24 N2 118.80(18)
C26 C25 C24 118.10(19)
C26 C25 C30 119.6(2)
C24 C25 C30 122.34(19)
C27 C26 C25 121.8(2)
C27 C26 H26A 119.1
C25 C26 H26A 119.1
C26 C27 C28 119.6(2)
C26 C27 H27A 120.2
C28 C27 H27A 120.2
C27 C28 C29 121.4(2)
C27 C28 H28A 119.3
C29 C28 H28A 119.3
C28 C29 C24 118.24(19)
C28 C29 C33 119.66(19)
C24 C29 C33 122.07(18)
C25 C30 C31 110.0(2)
C25 C30 C32 112.1(2)
C31 C30 C32 109.2(2)
C25 C30 H30A 108.5
C31 C30 H30A 108.5
C32 C30 H30A 108.5
C30 C31 H31A 109.5
C30 C31 H31B 109.5
H31A C31 H31B 109.5
C30 C31 H31C 109.5
H31A C31 H31C 109.5
H31B C31 H31C 109.5
C30 C32 H32A 109.5
C30 C32 H32B 109.5
H32A C32 H32B 109.5
C30 C32 H32C 109.5
H32A C32 H32C 109.5
H32B C32 H32C 109.5
C34 C33 C29 113.65(19)
C34 C33 C35 109.98(19)
C29 C33 C35 109.98(19)
C34 C33 H33A 107.7
C29 C33 H33A 107.7
C35 C33 H33A 107.7
C33 C34 H34A 109.5
C33 C34 H34B 109.5
H34A C34 H34B 109.5
C33 C34 H34C 109.5
H34A C34 H34C 109.5
H34B C34 H34C 109.5
C33 C35 H35A 109.5
C33 C35 H35B 109.5
H35A C35 H35B 109.5
C33 C35 H35C 109.5
H35A C35 H35C 109.5
H35B C35 H35C 109.5
N3 C36 H36A 109.5
N3 C36 H36B 109.5
H36A C36 H36B 109.5
N3 C36 H36C 109.5
H36A C36 H36C 109.5
H36B C36 H36C 109.5
N3 C37 H37A 109.5
N3 C37 H37B 109.5
H37A C37 H37B 109.5
N3 C37 H37C 109.5
H37A C37 H37C 109.5
H37B C37 H37C 109.5

loop_
_geom_bond_atom_site_label_1
_geom_bond_atom_site_label_2
_geom_bond_distance
Cr1 N3 1.9039(18)
Cr1 N1 2.0157(17)
Cr1 N2 2.0232(17)
N1 C13 1.336(2)
N1 C1 1.438(2)
N2 C15 1.343(3)
N2 C24 1.440(2)
N3 C36 1.445(3)
N3 C37 1.472(3)
C1 C6 1.405(3)
C1 C2 1.412(3)
C2 C3 1.401(3)
C2 C7 1.526(3)
C3 C4 1.384(3)
C3 H3A 0.9500
C4 C5 1.381(3)
C4 H4A 0.9500
C5 C6 1.402(3)
C5 H5A 0.9500
C6 C10 1.520(3)
C7 C8 1.527(3)
C7 C9 1.531(3)
C7 H7A 1.0000
C8 H8A 0.9800
C8 H8B 0.9800
C8 H8C 0.9800
C9 H9A 0.9800
C9 H9B 0.9800
C9 H9C 0.9800
C10 C11 1.533(3)
C10 C12 1.539(3)
C10 H10A 1.0000
C11 H11A 0.9800
C11 H11B 0.9800
C11 H11C 0.9800
C12 H12A 0.9800
C12 H12B 0.9800
C12 H12C 0.9800
C13 C14 1.412(3)
C13 C16 1.559(3)
C14 C15 1.403(3)
C14 H14A 0.9500
C15 C20 1.561(3)
C16 C18 1.537(3)
C16 C17 1.538(3)
C16 C19 1.543(3)
C17 H17A 0.9800
C17 H17B 0.9800
C17 H17C 0.9800
C18 H18A 0.9800
C18 H18B 0.9800
C18 H18C 0.9800
C19 H19A 0.9800
C19 H19B 0.9800
C19 H19C 0.9800
C20 C21 1.535(3)
C20 C22 1.539(3)
C20 C23 1.544(3)
C21 H21A 0.9800
C21 H21B 0.9800
C21 H21C 0.9800
C22 H22A 0.9800
C22 H22B 0.9800
C22 H22C 0.9800
C23 H23A 0.9800
C23 H23B 0.9800
C23 H23C 0.9800
C24 C25 1.408(3)
C24 C29 1.412(3)
C25 C26 1.396(3)
C25 C30 1.527(3)
C26 C27 1.375(3)
C26 H26A 0.9500
C27 C28 1.382(3)
C27 H27A 0.9500
C28 C29 1.395(3)
C28 H28A 0.9500
C29 C33 1.531(3)
C30 C31 1.539(4)
C30 C32 1.547(4)
C30 H30A 1.0000
C31 H31A 0.9800
C31 H31B 0.9800
C31 H31C 0.9800
C32 H32A 0.9800
C32 H32B 0.9800
C32 H32C 0.9800
C33 C34 1.529(3)
C33 C35 1.534(3)
C33 H33A 1.0000
C34 H34A 0.9800
C34 H34B 0.9800
C34 H34C 0.9800
C35 H35A 0.9800
C35 H35B 0.9800
C35 H35C 0.9800
C36 H36A 0.9800
C36 H36B 0.9800
C36 H36C 0.9800
C37 H37A 0.9800
C37 H37B 0.9800
C37 H37C 0.9800

loop_
_geom_torsion_atom_site_label_1
_geom_torsion_atom_site_label_2
_geom_torsion_atom_site_label_3
_geom_torsion_atom_site_label_4
_geom_torsion
N3 Cr1 N1 C13 179.84(16)
N2 Cr1 N1 C13 -0.30(17)
N3 Cr1 N1 C1 -10.89(18)
N2 Cr1 N1 C1 168.97(12)
N3 Cr1 N2 C15 179.33(16)
N1 Cr1 N2 C15 -0.54(17)
N3 Cr1 N2 C24 -12.61(18)
N1 Cr1 N2 C24 167.53(13)
N1 Cr1 N3 C36 -129.7(2)
N2 Cr1 N3 C36 50.5(3)
N1 Cr1 N3 C37 52.1(2)
N2 Cr1 N3 C37 -127.68(19)
C13 N1 C1 C6 -105.8(2)
Cr1 N1 C1 C6 84.87(18)
C13 N1 C1 C2 82.8(3)
Cr1 N1 C1 C2 -86.57(17)
C6 C1 C2 C3 -2.5(3)
N1 C1 C2 C3 168.81(17)
C6 C1 C2 C7 177.05(18)
N1 C1 C2 C7 -11.6(3)
C1 C2 C3 C4 0.5(3)
C7 C2 C3 C4 -179.01(19)
C2 C3 C4 C5 1.5(3)
C3 C4 C5 C6 -1.7(3)
C4 C5 C6 C1 -0.2(3)
C4 C5 C6 C10 178.4(2)
C2 C1 C6 C5 2.3(3)
N1 C1 C6 C5 -168.90(18)
C2 C1 C6 C10 -176.31(19)
N1 C1 C6 C10 12.4(3)
C3 C2 C7 C8 -72.4(3)
C1 C2 C7 C8 108.0(2)
C3 C2 C7 C9 51.6(3)
C1 C2 C7 C9 -127.9(2)
C5 C6 C10 C11 70.4(3)
C1 C6 C10 C11 -110.9(2)
C5 C6 C10 C12 -52.6(3)
C1 C6 C10 C12 126.1(2)
C1 N1 C13 C14 -166.47(19)
Cr1 N1 C13 C14 0.2(3)
C1 N1 C13 C16 16.4(3)
Cr1 N1 C13 C16 -176.91(14)
N1 C13 C14 C15 0.8(3)
C16 C13 C14 C15 178.3(2)
C24 N2 C15 C14 -164.63(19)
Cr1 N2 C15 C14 1.4(3)
C24 N2 C15 C20 17.5(3)
Cr1 N2 C15 C20 -176.46(15)
C13 C14 C15 N2 -1.7(4)
C13 C14 C15 C20 176.4(2)
N1 C13 C16 C18 -7.1(3)
C14 C13 C16 C18 175.65(19)
N1 C13 C16 C17 -128.9(2)
C14 C13 C16 C17 53.8(2)
N1 C13 C16 C19 112.2(2)
C14 C13 C16 C19 -65.1(2)
N2 C15 C20 C21 4.8(3)
C14 C15 C20 C21 -173.2(2)
N2 C15 C20 C22 -117.4(2)
C14 C15 C20 C22 64.6(2)
N2 C15 C20 C23 123.8(2)
C14 C15 C20 C23 -54.2(2)
C15 N2 C24 C25 -107.9(2)
Cr1 N2 C24 C25 83.61(19)
C15 N2 C24 C29 77.6(3)
Cr1 N2 C24 C29 -90.93(18)
C29 C24 C25 C26 -4.2(3)
N2 C24 C25 C26 -178.59(19)
C29 C24 C25 C30 175.4(2)
N2 C24 C25 C30 1.0(3)
C24 C25 C26 C27 1.5(3)
C30 C25 C26 C27 -178.1(2)
C25 C26 C27 C28 1.6(4)
C26 C27 C28 C29 -2.1(3)
C27 C28 C29 C24 -0.5(3)
C27 C28 C29 C33 177.5(2)
C25 C24 C29 C28 3.7(3)
N2 C24 C29 C28 178.18(18)
C25 C24 C29 C33 -174.31(19)
N2 C24 C29 C33 0.2(3)
C26 C25 C30 C31 68.7(3)
C24 C25 C30 C31 -110.8(2)
C26 C25 C30 C32 -52.9(3)
C24 C25 C30 C32 127.5(2)
C28 C29 C33 C34 39.2(3)
C24 C29 C33 C34 -142.9(2)
C28 C29 C33 C35 -84.6(3)
C24 C29 C33 C35 93.3(2)
